data_7010109
loop_
_publ_author_name
'Carmalt, Claire J.'
'Dinnage, Christopher W.'
'Parkin, Ivan P.'
'White, Andrew J. P.'
'Williams, David J.'

_publ_section_title
;
 Synthesis and structural characterisation of titanium(IV) thiolate
 compounds
;
_journal_issue 20
_journal_name_full 'Journal of the Chemical Society, Dalton Transactions'
_journal_page_first 3500
_journal_paper_doi 10.1039/b006115h
_journal_year 2000
_chemical_formula_sum 'C32 H22 F20 N2 S4 Ti'
_chemical_formula_weight 990.66
_chemical_name_systematic
; 
 ? 
;
_space_group_IT_number 15
_symmetry_cell_setting monoclinic
_symmetry_space_group_name_Hall '-C 2yc'
_symmetry_space_group_name_H-M 'C 1 2/c 1'
_atom_sites_solution_hydrogens geom
_atom_sites_solution_primary direct
_atom_sites_solution_secondary difmap
_audit_creation_method SHELXL
_cell_angle_alpha 90.00
_cell_angle_beta 91.179(12)
_cell_angle_gamma 90.00
_cell_formula_units_Z 4
_cell_length_a 15.2002(12)
_cell_length_b 17.6154(12)
_cell_length_c 14.117(2)
_cell_measurement_reflns_used 24
_cell_measurement_temperature 193(2)
_cell_measurement_theta_max 27.91
_cell_measurement_theta_min 10.59
_cell_volume 3779.1(7)
_computing_cell_refinement 'Siemens XSCANS'
_computing_data_collection 'Siemens XSCANS'
_computing_data_reduction 'Siemens SHELXTL'
_computing_molecular_graphics 'Siemens SHELXTL'
_computing_publication_material 'Siemens SHELXTL'
_computing_structure_refinement 'SHELXL-93 (Sheldrick, 1993)'
_computing_structure_solution 'SHELXS-86 (Sheldrick, 1990)'
_diffrn_ambient_temperature 193(2)
_diffrn_measurement_device 'Siemens P4'
_diffrn_measurement_method '\w scans'
_diffrn_radiation_monochromator graphite
_diffrn_radiation_source 'fine-focus sealed tube'
_diffrn_radiation_type CuK\a
_diffrn_radiation_wavelength 1.54178
_diffrn_reflns_av_R_equivalents 0.0494
_diffrn_reflns_av_sigmaI/netI 0.0285
_diffrn_reflns_limit_h_max 17
_diffrn_reflns_limit_h_min -14
_diffrn_reflns_limit_k_max 20
_diffrn_reflns_limit_k_min -15
_diffrn_reflns_limit_l_max 16
_diffrn_reflns_limit_l_min -12
_diffrn_reflns_number 3219
_diffrn_reflns_theta_max 63.59
_diffrn_reflns_theta_min 3.84
_diffrn_standards_interval_count 97
_diffrn_standards_number 3
_exptl_absorpt_coefficient_mu 5.184
_exptl_absorpt_correction_T_max 0.2352
_exptl_absorpt_correction_T_min 0.0844
_exptl_absorpt_correction_type Ellipsoidal
_exptl_crystal_colour 'Deep red'
_exptl_crystal_density_diffrn 1.741
_exptl_crystal_description blocks
_exptl_crystal_F_000 1976
_exptl_crystal_size_max 0.43
_exptl_crystal_size_mid 0.37
_exptl_crystal_size_min 0.23
_refine_diff_density_max 0.598
_refine_diff_density_min -0.378
_refine_diff_density_rms 0.086
_refine_ls_extinction_coef 0.00018(11)
_refine_ls_extinction_expression Fc^*^=kFc[1+0.001xFc^2^\l^3^/sin(2\q)]^-1/4^
_refine_ls_extinction_method SHELXL
_refine_ls_goodness_of_fit_all 1.061
_refine_ls_goodness_of_fit_obs 1.088
_refine_ls_matrix_type full
_refine_ls_number_parameters 291
_refine_ls_number_reflns 2979
_refine_ls_number_restraints 6
_refine_ls_restrained_S_all 1.108
_refine_ls_restrained_S_obs 1.089
_refine_ls_R_factor_all 0.0684
_refine_ls_R_factor_obs 0.0552
_refine_ls_shift/esd_max 0.004
_refine_ls_shift/esd_mean 0.000
_refine_ls_structure_factor_coef Fsqd
_refine_ls_weighting_details 'w=1/[\s^2^(Fo^2^)+(0.1123P)^2^+0.7417P] where P=(Fo^2^+2Fc^2^)/3'
_refine_ls_weighting_scheme calc
_refine_ls_wR_factor_all 0.1595
_refine_ls_wR_factor_obs 0.1427
_reflns_number_observed 2598
_reflns_number_total 3093
_reflns_observed_criterion >2sigma(I)
_cod_data_source_file b006115h.txt
_cod_data_source_block CC0001
_cod_depositor_comments
;
The following automatic conversions were performed:
'_symmetry_cell_setting' value 'Monoclinic' changed to 'monoclinic'
according to '/home/saulius/struct/CIF-dictionaries/cif_core.dic'
dictionary named 'cif_core.dic' version 2.4.1 from 2010-06-29.

Automatic conversion script
Id: cif_fix_enum 1527 2010-12-29 10:47:43Z saulius 

The following automatic conversions were performed:

'_refine_ls_weighting_scheme' value 'calc
w=1/[\s^2^(Fo^2^)+(0.1123P)^2^+0.7417P] where P=(Fo^2^+2Fc^2^)/3' was
changed to 'calc'. New tag '_refine_ls_weighting_details' was
created. The value of the new tag was set to
'w=1/[\s^2^(Fo^2^)+(0.1123P)^2^+0.7417P] where P=(Fo^2^+2Fc^2^)/3'.

Automatic conversion script
Id: cif_fix_values 3143 2015-03-26 13:38:13Z robertas 
;
_cod_original_sg_symbol_H-M C2/c
_cod_original_formula_sum 'C32 H22 N2 F20 S4 Ti'
_cod_database_code 7010109

loop_
_symmetry_equiv_pos_as_xyz
'x, y, z'
'-x, y, -z+1/2'
'x+1/2, y+1/2, z'
'-x+1/2, y+1/2, -z+1/2'
'-x, -y, -z'
'x, -y, z-1/2'
'-x+1/2, -y+1/2, -z'
'x+1/2, -y+1/2, z-1/2'

loop_
_atom_site_aniso_label
_atom_site_aniso_U_11
_atom_site_aniso_U_22
_atom_site_aniso_U_33
_atom_site_aniso_U_23
_atom_site_aniso_U_13
_atom_site_aniso_U_12
Ti 0.0299(4) 0.0429(4) 0.0474(4) 0.000 0.0075(3) 0.000
S1 0.0337(4) 0.0643(5) 0.0525(5) -0.0086(3) 0.0071(3) -0.0008(3)
S2 0.0342(4) 0.0586(5) 0.0505(5) -0.0025(3) 0.0106(3) -0.0069(3)
N 0.040(2) 0.044(2) 0.077(3) 0.000 0.018(2) 0.000
C1 0.0342(15) 0.060(2) 0.048(2) -0.0058(14) 0.0046(12) 0.0031(13)
C2 0.040(2) 0.058(2) 0.062(2) -0.007(2) 0.0106(14) 0.0029(14)
F2 0.0501(12) 0.0591(13) 0.105(2) -0.0092(13) 0.0093(12) 0.0049(9)
C3 0.042(2) 0.070(2) 0.063(2) -0.008(2) 0.0100(15) -0.011(2)
F3 0.0538(13) 0.077(2) 0.115(2) -0.016(2) 0.0206(14) -0.0186(12)
C4 0.032(2) 0.086(3) 0.058(2) -0.003(2) 0.0063(13) 0.003(2)
F4 0.0328(11) 0.118(2) 0.103(2) -0.008(2) 0.0083(11) 0.0025(12)
C5 0.045(2) 0.073(2) 0.052(2) 0.004(2) 0.0067(14) 0.014(2)
F5 0.0628(15) 0.086(2) 0.082(2) 0.0117(14) 0.0047(12) 0.0291(13)
C6 0.048(2) 0.061(2) 0.048(2) -0.0002(14) 0.0052(14) 0.0014(15)
F6 0.0640(14) 0.0546(12) 0.081(2) 0.0015(11) 0.0073(11) -0.0014(10)
C7 0.0307(13) 0.061(2) 0.053(2) 0.0007(14) 0.0116(12) -0.0092(13)
C8 0.0372(15) 0.060(2) 0.051(2) 0.0022(14) 0.0123(13) -0.0075(13)
F8 0.0587(12) 0.0666(13) 0.0595(12) 0.0062(10) 0.0106(9) 0.0051(10)
C9 0.046(2) 0.057(2) 0.065(2) -0.005(2) 0.0197(15) -0.0106(15)
F9 0.084(2) 0.0602(13) 0.087(2) -0.0067(12) 0.0274(14) 0.0014(12)
C10 0.046(2) 0.077(2) 0.052(2) -0.013(2) 0.0151(14) -0.020(2)
F10 0.075(2) 0.097(2) 0.0611(14) -0.0236(13) 0.0183(12) -0.0259(14)
C11 0.040(2) 0.083(3) 0.050(2) 0.004(2) 0.0052(14) -0.016(2)
F11 0.069(2) 0.113(2) 0.0512(12) 0.0089(13) 0.0019(11) -0.0016(14)
C12 0.036(2) 0.068(2) 0.053(2) 0.004(2) 0.0094(13) -0.0040(14)
F12 0.0605(13) 0.076(2) 0.0666(13) 0.0146(11) 0.0125(10) 0.0080(11)
C13 0.050(2) 0.053(2) 0.070(2) 0.002(2) 0.015(2) 0.0029(15)
C14 0.069(3) 0.064(2) 0.088(3) 0.007(2) 0.005(2) 0.014(2)
N20 0.095(10) 0.083(5) 0.120(19) 0.002(6) -0.024(10) 0.020(7)
C21 0.109(14) 0.091(14) 0.301(43) -0.040(20) 0.063(19) 0.003(12)
C22 0.120(12) 0.087(8) 0.132(12) -0.005(8) 0.026(10) -0.009(8)
C23 0.223(25) 0.038(5) 0.154(16) 0.007(6) -0.030(14) 0.018(8)
C24 0.127(15) 0.058(7) 0.112(10) -0.011(7) 0.000(10) -0.004(9)

loop_
_atom_site_label
_atom_site_type_symbol
_atom_site_fract_x
_atom_site_fract_y
_atom_site_fract_z
_atom_site_U_iso_or_equiv
_atom_site_thermal_displace_type
_atom_site_occupancy
_atom_site_calc_flag
_atom_site_refinement_flags
_atom_site_disorder_group
Ti Ti 0.0000 0.26647(4) 0.7500 0.0400(3) Uani 1 d S .
S1 S 0.06773(5) 0.33478(5) 0.88081(6) 0.0501(3) Uani 1 d . .
S2 S 0.13183(5) 0.30423(5) 0.66804(6) 0.0476(3) Uani 1 d . .
N N 0.0000 0.1615(2) 0.7500 0.0537(10) Uani 1 d S .
C1 C 0.1836(2) 0.3362(2) 0.8813(2) 0.0475(7) Uani 1 d . .
C2 C 0.2282(2) 0.4047(2) 0.8845(3) 0.0531(8) Uani 1 d . .
F2 F 0.1826(2) 0.47029(15) 0.8793(2) 0.0713(7) Uani 1 d . .
C3 C 0.3187(2) 0.4092(3) 0.8909(3) 0.0583(9) Uani 1 d . .
F3 F 0.3596(2) 0.4767(2) 0.8901(2) 0.0816(8) Uani 1 d . .
C4 C 0.3675(2) 0.3437(3) 0.8937(3) 0.0585(9) Uani 1 d . .
F4 F 0.4554(2) 0.3480(2) 0.8990(2) 0.0848(9) Uani 1 d . .
C5 C 0.3264(3) 0.2746(3) 0.8905(3) 0.0567(9) Uani 1 d . .
F5 F 0.3736(2) 0.2108(2) 0.8926(2) 0.0770(8) Uani 1 d . .
C6 C 0.2359(3) 0.2713(2) 0.8849(3) 0.0521(8) Uani 1 d . .
F6 F 0.1980(2) 0.20315(14) 0.8822(2) 0.0665(6) Uani 1 d . .
C7 C 0.1378(2) 0.2511(2) 0.5630(3) 0.0478(7) Uani 1 d . .
C8 C 0.1754(2) 0.1784(2) 0.5616(3) 0.0491(7) Uani 1 d . .
F8 F 0.2061(2) 0.14747(14) 0.6418(2) 0.0615(6) Uani 1 d . .
C9 C 0.1831(2) 0.1374(2) 0.4781(3) 0.0556(8) Uani 1 d . .
F9 F 0.2212(2) 0.0690(2) 0.4795(2) 0.0765(7) Uani 1 d . .
C10 C 0.1537(2) 0.1676(3) 0.3947(3) 0.0582(9) Uani 1 d . .
F10 F 0.1585(2) 0.1272(2) 0.3145(2) 0.0774(8) Uani 1 d . .
C11 C 0.1194(2) 0.2398(3) 0.3924(3) 0.0577(9) Uani 1 d . .
F11 F 0.0916(2) 0.2703(2) 0.3101(2) 0.0778(8) Uani 1 d . .
C12 C 0.1127(2) 0.2806(2) 0.4753(3) 0.0523(8) Uani 1 d . .
F12 F 0.0819(2) 0.3519(2) 0.4686(2) 0.0677(6) Uani 1 d . .
C13 C 0.0166(3) 0.1183(2) 0.8371(3) 0.0574(9) Uani 1 d . .
H13A H -0.0382(3) 0.0919(2) 0.8545(3) 0.069 Uiso 1 calc R .
H13B H 0.0319(3) 0.1542(2) 0.8888(3) 0.069 Uiso 1 calc R .
C14 C 0.0900(3) 0.0600(3) 0.8295(4) 0.0735(12) Uani 1 d . .
H14A H 0.0974(3) 0.0334(3) 0.8901(4) 0.110 Uiso 1 calc R .
H14B H 0.1450(3) 0.0857(3) 0.8140(4) 0.110 Uiso 1 calc R .
H14C H 0.0748(3) 0.0233(3) 0.7796(4) 0.110 Uiso 1 calc R .
N20 N -0.0080(17) 0.4920(5) 0.7684(16) 0.099(6) Uani 0.50 d PD -1
H20A H -0.0452(17) 0.4638(5) 0.7300(16) 0.119 Uiso 0.50 calc PR -1
H20B H 0.0354(17) 0.4599(5) 0.7910(16) 0.119 Uiso 0.50 calc PR -1
C21 C -0.0579(12) 0.5198(18) 0.8488(14) 0.166(15) Uani 0.50 d PD -1
H21A H -0.0300(12) 0.5674(18) 0.8713(14) 0.199 Uiso 0.50 calc PR -1
H21B H -0.0516(12) 0.4822(18) 0.9007(14) 0.199 Uiso 0.50 calc PR -1
C22 C -0.1529(10) 0.5347(9) 0.8333(13) 0.113(5) Uani 0.50 d PD -1
H22A H -0.1784(10) 0.5530(9) 0.8923(13) 0.169 Uiso 0.50 calc PR -1
H22B H -0.1825(10) 0.4877(9) 0.8135(13) 0.169 Uiso 0.50 calc PR -1
H22C H -0.1609(10) 0.5732(9) 0.7838(13) 0.169 Uiso 0.50 calc PR -1
C23 C 0.0334(14) 0.5506(6) 0.7101(11) 0.138(8) Uani 0.50 d PD -1
H23A H 0.0725(14) 0.5820(6) 0.7511(11) 0.166 Uiso 0.50 calc PR -1
H23B H -0.0130(14) 0.5842(6) 0.6833(11) 0.166 Uiso 0.50 calc PR -1
C24 C 0.0863(13) 0.5184(11) 0.6301(13) 0.099(5) Uani 0.50 d PD -1
H24A H 0.1121(13) 0.5601(11) 0.5940(13) 0.148 Uiso 0.50 calc PR -1
H24B H 0.0477(13) 0.4883(11) 0.5882(13) 0.148 Uiso 0.50 calc PR -1
H24C H 0.1333(13) 0.4861(11) 0.6561(13) 0.148 Uiso 0.50 calc PR -1

loop_
_atom_type_symbol
_atom_type_description
_atom_type_scat_dispersion_real
_atom_type_scat_dispersion_imag
_atom_type_scat_source
C C 0.0181 0.0091 'International Tables Vol C Tables 4.2.6.8 and 6.1.1.4'
H H 0.0000 0.0000 'International Tables Vol C Tables 4.2.6.8 and 6.1.1.4'
N N 0.0311 0.0180 'International Tables Vol C Tables 4.2.6.8 and 6.1.1.4'
F F 0.0727 0.0534 'International Tables Vol C Tables 4.2.6.8 and 6.1.1.4'
S S 0.3331 0.5567 'International Tables Vol C Tables 4.2.6.8 and 6.1.1.4'
Ti Ti 0.2191 1.8069 'International Tables Vol C Tables 4.2.6.8 and 6.1.1.4'

loop_
_geom_angle_atom_site_label_1
_geom_angle_atom_site_label_2
_geom_angle_atom_site_label_3
_geom_angle
_geom_angle_site_symmetry_1
_geom_angle_site_symmetry_3
_geom_angle_publ_flag
N Ti S1 119.86(3) . . ?
N Ti S1 119.86(3) . 2_556 ?
S1 Ti S1 120.27(6) . 2_556 ?
N Ti S2 105.90(3) . 2_556 ?
S1 Ti S2 80.92(3) . 2_556 ?
S1 Ti S2 83.39(3) 2_556 2_556 ?
N Ti S2 105.90(3) . . ?
S1 Ti S2 83.39(3) . . ?
S1 Ti S2 80.92(3) 2_556 . ?
S2 Ti S2 148.20(5) 2_556 . ?
C1 S1 Ti 114.83(12) . . ?
C7 S2 Ti 108.31(11) . . ?
C13 N C13 117.3(4) 2_556 . ?
C13 N Ti 121.3(2) 2_556 . ?
C13 N Ti 121.3(2) . . ?
C2 C1 C6 115.8(3) . . ?
C2 C1 S1 120.1(3) . . ?
C6 C1 S1 124.0(3) . . ?
F2 C2 C3 117.7(4) . . ?
F2 C2 C1 119.7(3) . . ?
C3 C2 C1 122.7(4) . . ?
F3 C3 C4 119.7(3) . . ?
F3 C3 C2 120.8(4) . . ?
C4 C3 C2 119.4(4) . . ?
F4 C4 C5 120.5(4) . . ?
F4 C4 C3 119.4(4) . . ?
C5 C4 C3 120.1(3) . . ?
F5 C5 C4 120.3(4) . . ?
F5 C5 C6 120.2(4) . . ?
C4 C5 C6 119.5(4) . . ?
F6 C6 C5 118.0(4) . . ?
F6 C6 C1 119.5(3) . . ?
C5 C6 C1 122.5(4) . . ?
C12 C7 C8 115.7(3) . . ?
C12 C7 S2 122.3(3) . . ?
C8 C7 S2 121.7(3) . . ?
F8 C8 C9 118.3(4) . . ?
F8 C8 C7 119.8(3) . . ?
C9 C8 C7 121.9(4) . . ?
F9 C9 C10 120.0(4) . . ?
F9 C9 C8 120.1(4) . . ?
C10 C9 C8 120.0(4) . . ?
F10 C10 C9 120.1(4) . . ?
F10 C10 C11 119.9(4) . . ?
C9 C10 C11 120.0(4) . . ?
F11 C11 C10 120.2(4) . . ?
F11 C11 C12 120.0(4) . . ?
C10 C11 C12 119.8(4) . . ?
F12 C12 C11 117.3(4) . . ?
F12 C12 C7 120.1(3) . . ?
C11 C12 C7 122.6(4) . . ?
N C13 C14 114.0(3) . . ?
C21 N20 C23 115.7(15) . . ?
N20 C21 C22 117.7(18) . . ?
N20 C23 C24 113.3(10) . . ?

loop_
_geom_bond_atom_site_label_1
_geom_bond_atom_site_label_2
_geom_bond_distance
_geom_bond_site_symmetry_2
_geom_bond_publ_flag
Ti N 1.849(4) . ?
Ti S1 2.4166(9) . ?
Ti S1 2.4166(9) 2_556 ?
Ti S2 2.4273(8) 2_556 ?
Ti S2 2.4273(8) . ?
S1 C1 1.761(3) . ?
S2 C7 1.758(4) . ?
N C13 1.463(5) 2_556 ?
N C13 1.463(5) . ?
C1 C2 1.384(5) . ?
C1 C6 1.392(5) . ?
C2 F2 1.349(5) . ?
C2 C3 1.380(5) . ?
C3 F3 1.342(5) . ?
C3 C4 1.372(6) . ?
C4 F4 1.338(4) . ?
C4 C5 1.368(6) . ?
C5 F5 1.332(5) . ?
C5 C6 1.378(6) . ?
C6 F6 1.332(5) . ?
C7 C12 1.388(5) . ?
C7 C8 1.403(5) . ?
C8 F8 1.332(5) . ?
C8 C9 1.389(5) . ?
C9 F9 1.337(5) . ?
C9 C10 1.360(6) . ?
C10 F10 1.340(5) . ?
C10 C11 1.376(7) . ?
C11 F11 1.340(5) . ?
C11 C12 1.379(6) . ?
C12 F12 1.342(5) . ?
C13 C14 1.522(6) . ?
N20 C21 1.463(10) . ?
N20 C23 1.470(9) . ?
C21 C22 1.481(10) . ?
C23 C24 1.510(10) . ?
